data_1571930
loop_
_publ_author_name
'Shiels, Dominic'
'Brennessel, William W.'
'Crawley, Matthew R.'
'Matson, Ellen M.'

_publ_section_title
;
 Leveraging a reduced polyoxomolybdate-alkoxide cluster for the formation
 of a stable U(v) sandwich complex.
;
_journal_issue 28
_journal_name_full 'Chemical science'
_journal_page_first 11072
_journal_page_last 11083
_journal_paper_doi 10.1039/d4sc02644f
_journal_volume 15
_journal_year 2024
_chemical_formula_moiety 'C8 H24 Mo10 N2 O36 U, C16 H36 N, 2.609(C H2 Cl2)'
_chemical_formula_sum 'C26.61 H65.22 Cl5.22 Mo10 N3 O36 U'
_chemical_formula_weight 2385.74
_space_group_crystal_system monoclinic
_space_group_IT_number 14
_space_group_name_Hall '-P 2yn'
_space_group_name_H-M_alt 'P 1 21/n 1'
_atom_sites_solution_hydrogens geom
_atom_sites_solution_primary dual
_atom_sites_solution_secondary difmap
_audit_creation_date 2024-04-14
_audit_creation_method
;
Olex2 1.5-ac6-015
(compiled 2023.12.04 svn.r209d9fb2 for Rigaku Oxford Diffraction, GUI svn.r6873)
;
_audit_update_record
;
2024-04-19 deposited with the CCDC.	2024-06-17 downloaded from the CCDC.
;
_cell_angle_alpha 90
_cell_angle_beta 103.3130(10)
_cell_angle_gamma 90
_cell_formula_units_Z 4
_cell_length_a 16.31000(10)
_cell_length_b 21.22060(10)
_cell_length_c 18.90170(10)
_cell_measurement_reflns_used 66863
_cell_measurement_temperature 100.00(10)
_cell_measurement_theta_max 80.2190
_cell_measurement_theta_min 3.1690
_cell_volume 6366.22(7)
_computing_cell_refinement 'CrysAlisPro 1.171.43.118a (Rigaku OD, 2024)'
_computing_data_collection 'CrysAlisPro 1.171.43.118a (Rigaku OD, 2024)'
_computing_data_reduction 'CrysAlisPro 1.171.43.118a (Rigaku OD, 2024)'
_computing_molecular_graphics 'Olex2 1.5-ac6-015 (Dolomanov et al., 2009)'
_computing_publication_material 'Olex2 1.5-ac6-015 (Dolomanov et al., 2009)'
_computing_structure_refinement 'SHELXL 2019/3 (Sheldrick, 2015b)'
_computing_structure_solution 'SHELXT 2018/2 (Sheldrick, 2015a)'
_diffrn_ambient_environment N~2~
_diffrn_ambient_temperature 100.00(10)
_diffrn_detector 'Hybrid Pixel Array Detector'
_diffrn_detector_area_resol_mean 10.0000
_diffrn_detector_type HyPix
_diffrn_measured_fraction_theta_full 1.000
_diffrn_measured_fraction_theta_max 0.987
_diffrn_measurement_details
;
List of Runs (angles in degrees, time in seconds):

  # Type    Start    End  Width  t~exp~   \w     \q     \k     \f   Frames
#--------------------------------------------------------------------------
  1  \w    -35.00  25.00   0.50    0.34    --  -47.28  41.00-167.00  120
  2  \w   -120.00 -35.00   0.50    0.34    --  -47.28 -41.00  39.00  170
  3  \w     35.00 120.00   0.50    0.34    --   47.28  41.00-167.00  170
  4  \w    -25.00  55.00   0.50    0.34    --   47.28 -41.00  39.00  160
  5  \w    101.00 178.00   0.50    1.34    --  113.25  41.00-167.00  154
  6  \w    101.00 178.00   0.50    1.34    --  113.25  41.00-167.00  154
  7  \w    -10.00  28.00   0.50    0.34    --  -47.28  19.00   0.00   76
  8  \w    -10.00  28.00   0.50    0.34    --  -47.28  19.00-120.00   76
  9  \w    -86.00 -13.00   0.50    0.34    --  -47.28 125.00 -60.00  146
 10  \w    -10.00  28.00   0.50    0.34    --  -47.28  19.00 -30.00   76
 11  \w   -164.00 -79.00   0.50    1.34    --  -91.75 -41.00  39.00  170
 12  \w    -63.00 -19.00   0.50    1.34    --  -91.75  61.00  30.00   88
 13  \w    -63.00 -19.00   0.50    1.34    --  -91.75  61.00   0.00   88
 14  \w     42.00  83.00   0.50    1.34    --  113.25 -61.00-180.00   82
 15  \w     42.00  83.00   0.50    1.34    --  113.25 -61.00 -90.00   82
 16  \w     42.00 106.00   0.50    1.34    --  113.25 -94.00  90.00  128
 17  \w     42.00  83.00   0.50    1.34    --  113.25 -61.00  90.00   82
 18  \w     42.00  83.00   0.50    1.34    --  113.25 -61.00-120.00   82
 19  \w     42.00  83.00   0.50    1.34    --  113.25 -61.00  30.00   82
 20  \w     95.00 178.00   0.50    1.34    --  113.25 125.00  90.00  166
 21  \w     42.00  83.00   0.50    1.34    --  113.25 -61.00 120.00   82
 22  \w     44.00 111.00   0.50    1.34    --  113.25-125.00   0.00  134
 23  \w     42.00  83.00   0.50    1.34    --  113.25 -61.00  60.00   82
 24  \w     95.00 178.00   0.50    1.34    --  113.25 125.00  90.00  166
 25  \w     97.00 178.00   0.50    1.34    --  113.25  61.00 150.00  162
 26  \w     42.00 106.00   0.50    1.34    --  113.25 -94.00  30.00  128
 27  \w    101.00 178.00   0.50    1.34    --  113.25  30.00 -30.00  154
 28  \w    101.00 178.00   0.50    1.34    --  113.25  45.00 -90.00  154
 29  \w    101.00 178.00   0.50    1.34    --  113.25  45.00-150.00  154
 30  \w     97.00 178.00   0.50    1.34    --  113.25  61.00 120.00  162
 31  \w     42.00 106.00   0.50    1.34    --  113.25 -94.00-120.00  128
 32  \w     42.00  83.00   0.50    1.34    --  113.25 -61.00-150.00   82
 33  \w     25.00 119.00   0.50    0.34    --   47.28  77.00   0.00  188
 34  \w     25.00 119.00   0.50    0.34    --   47.28  77.00 -90.00  188
 35  \w     32.00 119.00   0.50    0.34    --   47.28  57.00-120.00  174
 36  \w     34.00  93.00   0.50    0.34    --   47.28-125.00-120.00  118
 37  \w     25.00 119.00   0.50    0.34    --   47.28  77.00 -30.00  188
 38  \w     25.00 119.00   0.50    0.34    --   47.28  77.00  90.00  188
 39  \w     41.00 115.00   0.50    1.34    --  113.25   0.00 150.00  148
;
_diffrn_measurement_device 'four-circle diffractometer'
_diffrn_measurement_device_type 'XtaLAB Synergy, Dualflex, HyPix'
_diffrn_measurement_method '\w scans'
_diffrn_orient_matrix_type 'CrysAlisPro convention (1999,Acta A55,543-557)'
_diffrn_orient_matrix_UB_11 0.0876517000
_diffrn_orient_matrix_UB_12 0.0163560000
_diffrn_orient_matrix_UB_13 0.0472164000
_diffrn_orient_matrix_UB_21 0.0416835000
_diffrn_orient_matrix_UB_22 -0.0333771000
_diffrn_orient_matrix_UB_23 -0.0550962000
_diffrn_orient_matrix_UB_31 -0.0006636000
_diffrn_orient_matrix_UB_32 0.0623601000
_diffrn_orient_matrix_UB_33 -0.0418266000
_diffrn_radiation_monochromator mirror
_diffrn_radiation_probe x-ray
_diffrn_radiation_type 'Cu K\a'
_diffrn_radiation_wavelength 1.54184
_diffrn_reflns_av_R_equivalents 0.0566
_diffrn_reflns_av_unetI/netI 0.0271
_diffrn_reflns_Laue_measured_fraction_full 1.000
_diffrn_reflns_Laue_measured_fraction_max 0.987
_diffrn_reflns_limit_h_max 20
_diffrn_reflns_limit_h_min -20
_diffrn_reflns_limit_k_max 26
_diffrn_reflns_limit_k_min -23
_diffrn_reflns_limit_l_max 24
_diffrn_reflns_limit_l_min -24
_diffrn_reflns_number 109066
_diffrn_reflns_point_group_measured_fraction_full 1.000
_diffrn_reflns_point_group_measured_fraction_max 0.987
_diffrn_reflns_theta_full 74.504
_diffrn_reflns_theta_max 80.409
_diffrn_reflns_theta_min 3.180
_diffrn_source 'micro-focus sealed X-ray tube'
_diffrn_source_type 'PhotonJet (Cu) X-ray Source'
_exptl_absorpt_coefficient_mu 25.413
_exptl_absorpt_correction_T_max 1.00000
_exptl_absorpt_correction_T_min 0.53247
_exptl_absorpt_correction_type multi-scan
_exptl_absorpt_process_details
;
CrysAlisPro 1.171.43.118a (Rigaku Oxford Diffraction, 2024)
Empirical absorption correction using spherical harmonics,
implemented in SCALE3 ABSPACK scaling algorithm.
;
_exptl_crystal_colour 'dark yellow-green'
_exptl_crystal_colour_primary green
_exptl_crystal_density_diffrn 2.489
_exptl_crystal_description block
_exptl_crystal_F_000 4538
_exptl_crystal_size_max 0.102
_exptl_crystal_size_mid 0.091
_exptl_crystal_size_min 0.062
_refine_diff_density_max 1.663
_refine_diff_density_min -1.692
_refine_diff_density_rms 0.197
_refine_ls_extinction_method none
_refine_ls_goodness_of_fit_ref 1.093
_refine_ls_hydrogen_treatment constr
_refine_ls_matrix_type full
_refine_ls_number_parameters 809
_refine_ls_number_reflns 13749
_refine_ls_number_restraints 54
_refine_ls_restrained_S_all 1.094
_refine_ls_R_factor_all 0.0404
_refine_ls_R_factor_gt 0.0389
_refine_ls_shift/su_max 0.002
_refine_ls_shift/su_mean 0.000
_refine_ls_structure_factor_coef Fsqd
_refine_ls_weighting_details 'w=1/[\s^2^(Fo^2^)+(0.0480P)^2^+51.8368P] where P=(Fo^2^+2Fc^2^)/3'
_refine_ls_weighting_scheme calc
_refine_ls_wR_factor_gt 0.1028
_refine_ls_wR_factor_ref 0.1038
_reflns_Friedel_coverage 0.000
_reflns_number_gt 13207
_reflns_number_total 13749
_reflns_threshold_expression 'I > 2\s(I)'
_cod_data_source_file d4sc02644f2.cif
_cod_data_source_block matds08
_cod_depositor_comments 'Adding full bibliography for 1571928--1571932.cif.'
_cod_original_cell_volume 6366.22(6)
_cod_database_code 1571930
_shelx_shelxl_version_number 2019/3
_shelx_space_group_comment
;
The symmetry employed for this shelxl refinement is uniquely defined
by the following loop, which should always be used as a source of
symmetry information in preference to the above space-group names.
They are only intended as comments.
;
_shelx_estimated_absorpt_t_max 0.302
_shelx_estimated_absorpt_t_min 0.181
_olex2_refinement_description
;
1. Fixed Uiso
 At 1.2 times of:
  All C(H,H) groups
 At 1.5 times of:
  All C(H,H,H) groups
2. Restrained distances
 O24-C6 \\sim O24-C6A \\sim O25-C7 \\sim O25-C7A
 with sigma of 0.01
3. Uiso/Uaniso restraints and constraints
All non-hydrogen atoms have similar U: within 1.2A with sigma of 0.01 and sigma
for terminal atoms of 0.02 within 1.2A
Uanis(C7) \\sim Ueq, Uanis(C7A) \\sim Ueq: with sigma of 0.005 and sigma for
terminal atoms of 0.01
4. Rigid body (RIGU) restrains
 O24, C6, C6A
 with sigma for 1-2 distances of 0.004 and sigma for 1-3 distances of 0.004
 O25, C7, C7A
 with sigma for 1-2 distances of 0.004 and sigma for 1-3 distances of 0.004
5. Others
 Sof(C6A)=Sof(H6AA)=Sof(H6AB)=Sof(H6AC)=Sof(Cl3')=Sof(Cl4')=Sof(C26')=
 Sof(H26C)=Sof(H26D)=1-FVAR(1)
 Sof(C6)=Sof(H6A)=Sof(H6B)=Sof(H6C)=Sof(Cl3)=Sof(Cl4)=Sof(Cl5)=Sof(Cl6)=
 Sof(C26)=Sof(H26A)=Sof(H26B)=Sof(C27)=Sof(H27A)=Sof(H27B)=FVAR(1)
 Sof(C7A)=Sof(H7AA)=Sof(H7AB)=Sof(H7AC)=1-FVAR(2)
 Sof(C7)=Sof(H7A)=Sof(H7B)=Sof(H7C)=FVAR(2)
6.a Secondary CH2 refined with riding coordinates:
 C25(H25A,H25B), C9(H9A,H9B), C10(H10A,H10B), C11(H11A,H11B), C13(H13A,H13B),
 C14(H14A,H14B), C15(H15A,H15B), C17(H17A,H17B), C18(H18A,H18B), C19(H19A,H19B),
  C21(H21A,H21B), C22(H22A,H22B), C23(H23A,H23B), C26(H26A,H26B), C27(H27A,
 H27B), C26'(H26C,H26D)
6.b Idealised Me refined as rotating group:
 C1(H1A,H1B,H1C), C2(H2A,H2B,H2C), C3(H3A,H3B,H3C), C4(H4A,H4B,H4C), C5(H5A,
 H5B,H5C), C8(H8A,H8B,H8C), C6(H6A,H6B,H6C), C7(H7A,H7B,H7C), C6A(H6AA,H6AB,
 H6AC), C7A(H7AA,H7AB,H7AC), C12(H12A,H12B,H12C), C16(H16A,H16B,H16C), C20(H20A,
 H20B,H20C), C24(H24A,H24B,H24C)
;
_platon_squeeze_void_probe_radius 1.20
_olex2_submission_original_sample_id matds08
_olex2_submission_special_instructions 'No special instructions were received'
_oxdiff_exptl_absorpt_empirical_details
;
Empirical correction (ABSPACK) includes:
- Absorption correction using spherical harmonics
- Frame scaling
;
_oxdiff_exptl_absorpt_empirical_full_max 1.569
_oxdiff_exptl_absorpt_empirical_full_min 0.712

loop_
_space_group_symop_operation_xyz
'x, y, z'
'-x+1/2, y+1/2, -z+1/2'
'-x, -y, -z'
'x-1/2, -y-1/2, z-1/2'

loop_
_atom_site_label
_atom_site_type_symbol
_atom_site_fract_x
_atom_site_fract_y
_atom_site_fract_z
_atom_site_U_iso_or_equiv
_atom_site_adp_type
_atom_site_occupancy
_atom_site_site_symmetry_order
_atom_site_calc_flag
_atom_site_refinement_flags_posn
_atom_site_refinement_flags_adp
_atom_site_refinement_flags_occupancy
_atom_site_disorder_assembly
_atom_site_disorder_group
U1 U 0.72754(2) 0.24381(2) 0.50740(2) 0.02443(6) Uani 1 1 d . . . . .
Mo1 Mo 0.70871(3) 0.50019(2) 0.53720(3) 0.02309(10) Uani 1 1 d . . . . .
Mo2 Mo 0.78587(3) 0.37463(2) 0.64337(3) 0.02374(10) Uani 1 1 d . . . . .
Mo3 Mo 0.59093(3) 0.37366(2) 0.55231(3) 0.02463(11) Uani 1 1 d . . . . .
Mo4 Mo 0.65177(3) 0.39439(2) 0.40207(3) 0.02306(10) Uani 1 1 d . . . . .
Mo5 Mo 0.84504(3) 0.39556(2) 0.49274(3) 0.02177(10) Uani 1 1 d . . . . .
Mo6 Mo 0.74746(3) -0.01110(2) 0.46534(3) 0.02339(10) Uani 1 1 d . . . . .
Mo7 Mo 0.79529(3) 0.12135(2) 0.38428(3) 0.02276(10) Uani 1 1 d . . . . .
Mo8 Mo 0.87405(3) 0.10330(2) 0.55599(3) 0.02360(11) Uani 1 1 d . . . . .
Mo9 Mo 0.68548(3) 0.08723(2) 0.58307(3) 0.02188(10) Uani 1 1 d . . . . .
Mo10 Mo 0.60629(3) 0.10558(2) 0.41042(3) 0.02142(10) Uani 1 1 d . . . . .
O1 O 0.7191(3) 0.6392(2) 0.5590(3) 0.0389(12) Uani 1 1 d . . . . .
O2 O 0.8337(3) 0.3740(2) 0.7317(3) 0.0360(11) Uani 1 1 d . . . . .
O3 O 0.4967(3) 0.3715(2) 0.5745(3) 0.0350(11) Uani 1 1 d . . . . .
O4 O 0.6030(3) 0.4095(2) 0.3150(3) 0.0317(10) Uani 1 1 d . . . . .
O5 O 0.9388(3) 0.4092(2) 0.4724(3) 0.0310(10) Uani 1 1 d . . . . .
O6 O 0.7591(3) -0.1496(2) 0.4464(3) 0.0335(11) Uani 1 1 d . . . . .
O7 O 0.8330(3) 0.1269(2) 0.3086(3) 0.0309(10) Uani 1 1 d . . . . .
O8 O 0.9727(3) 0.0965(2) 0.6074(3) 0.0306(10) Uani 1 1 d . . . . .
O9 O 0.6446(3) 0.0693(2) 0.6541(2) 0.0278(9) Uani 1 1 d . . . . .
O10 O 0.5095(3) 0.1008(2) 0.3558(2) 0.0272(9) Uani 1 1 d . . . . .
O11 O 0.7688(3) 0.47532(19) 0.6395(2) 0.0253(9) Uani 1 1 d . . . . .
O12 O 0.6015(3) 0.4751(2) 0.5648(3) 0.0261(9) Uani 1 1 d . . . . .
O13 O 0.6551(3) 0.49519(19) 0.4311(2) 0.0243(9) Uani 1 1 d . . . . .
O14 O 0.8230(3) 0.49403(19) 0.5123(2) 0.0232(8) Uani 1 1 d . . . . .
O15 O 0.6683(3) 0.3759(2) 0.6449(3) 0.0269(9) Uani 1 1 d . . . . .
O16 O 0.5621(3) 0.3946(2) 0.4517(3) 0.0267(9) Uani 1 1 d . . . . .
O17 O 0.7677(3) 0.4131(2) 0.4035(2) 0.0242(9) Uani 1 1 d . . . . .
O18 O 0.8754(3) 0.39405(19) 0.5980(2) 0.0244(9) Uani 1 1 d . . . . .
O19 O 0.7795(3) 0.2932(2) 0.6124(2) 0.0251(9) Uani 1 1 d . . . . .
O20 O 0.6181(2) 0.29314(19) 0.5353(2) 0.0234(8) Uani 1 1 d . . . . .
O21 O 0.6691(3) 0.3116(2) 0.4099(2) 0.0261(9) Uani 1 1 d . . . . .
O22 O 0.8287(3) 0.31170(19) 0.4876(2) 0.0234(8) Uani 1 1 d . . . . .
O23 O 0.7936(3) 0.01796(19) 0.3818(2) 0.0253(9) Uani 1 1 d . . . . .
O24 O 0.8618(3) 0.00277(19) 0.5317(3) 0.0255(9) Uani 1 1 d D . . . .
O25 O 0.6981(3) -0.00987(18) 0.5549(2) 0.0249(9) Uani 1 1 d D . . . .
O26 O 0.6299(3) 0.00571(19) 0.4065(2) 0.0241(9) Uani 1 1 d . . . . .
O27 O 0.8931(3) 0.1063(2) 0.4598(3) 0.0264(9) Uani 1 1 d . . . . .
O28 O 0.8039(3) 0.08035(19) 0.6209(2) 0.0248(9) Uani 1 1 d . . . . .
O29 O 0.5890(3) 0.08308(19) 0.5046(2) 0.0245(9) Uani 1 1 d . . . . .
O30 O 0.6764(3) 0.10854(19) 0.3429(2) 0.0248(9) Uani 1 1 d . . . . .
O31 O 0.7788(3) 0.1996(2) 0.4126(2) 0.0248(9) Uani 1 1 d . . . . .
O32 O 0.8464(3) 0.18537(19) 0.5562(2) 0.0235(8) Uani 1 1 d . . . . .
O33 O 0.6902(3) 0.1729(2) 0.5792(2) 0.0244(9) Uani 1 1 d . . . . .
O34 O 0.6236(3) 0.18734(19) 0.4359(2) 0.0241(9) Uani 1 1 d . . . . .
O35 O 0.7170(2) 0.40160(19) 0.5248(2) 0.0213(8) Uani 1 1 d . . . . .
O36 O 0.7416(3) 0.08711(19) 0.4806(2) 0.0218(8) Uani 1 1 d . . . . .
N1 N 0.7111(3) 0.5828(3) 0.5502(3) 0.0293(11) Uani 1 1 d . . . . .
N2 N 0.7536(3) -0.0934(3) 0.4536(3) 0.0272(11) Uani 1 1 d . . . . .
C1 C 0.7981(5) 0.5147(3) 0.7020(4) 0.0339(15) Uani 1 1 d . . . . .
H1A H 0.794418 0.558978 0.687056 0.051 Uiso 1 1 calc R U . . .
H1B H 0.856832 0.504161 0.724640 0.051 Uiso 1 1 calc R U . . .
H1C H 0.763153 0.507690 0.737091 0.051 Uiso 1 1 calc R U . . .
C2 C 0.5691(4) 0.5059(3) 0.6205(4) 0.0304(14) Uani 1 1 d . . . . .
H2A H 0.602026 0.492986 0.668449 0.046 Uiso 1 1 calc R U . . .
H2B H 0.509963 0.493954 0.615644 0.046 Uiso 1 1 calc R U . . .
H2C H 0.573062 0.551663 0.615395 0.046 Uiso 1 1 calc R U . . .
C3 C 0.6601(4) 0.5430(3) 0.3779(4) 0.0291(13) Uani 1 1 d . . . . .
H3A H 0.650324 0.584522 0.397135 0.044 Uiso 1 1 calc R U . . .
H3B H 0.617275 0.534874 0.333197 0.044 Uiso 1 1 calc R U . . .
H3C H 0.716154 0.542059 0.367318 0.044 Uiso 1 1 calc R U . . .
C4 C 0.8915(4) 0.5349(3) 0.5438(4) 0.0268(13) Uani 1 1 d . . . . .
H4A H 0.871504 0.578530 0.541491 0.040 Uiso 1 1 calc R U . . .
H4B H 0.935951 0.531048 0.516905 0.040 Uiso 1 1 calc R U . . .
H4C H 0.914070 0.522994 0.594709 0.040 Uiso 1 1 calc R U . . .
C5 C 0.8228(5) -0.0178(3) 0.3286(4) 0.0359(16) Uani 1 1 d . . . . .
H5A H 0.816974 -0.062813 0.337639 0.054 Uiso 1 1 calc R U . . .
H5B H 0.882231 -0.007896 0.331515 0.054 Uiso 1 1 calc R U . . .
H5C H 0.789399 -0.007078 0.280037 0.054 Uiso 1 1 calc R U . . .
C8 C 0.5615(4) -0.0384(3) 0.3869(4) 0.0321(14) Uani 1 1 d . . . . .
H8A H 0.583659 -0.079894 0.378108 0.048 Uiso 1 1 calc R U . . .
H8B H 0.522021 -0.023914 0.342631 0.048 Uiso 1 1 calc R U . . .
H8C H 0.532122 -0.041531 0.426524 0.048 Uiso 1 1 calc R U . . .
C6 C 0.9316(6) -0.0383(5) 0.5316(7) 0.034(3) Uani 0.609(5) 1 d D U P A 1
H6A H 0.912695 -0.082262 0.530087 0.051 Uiso 0.609(5) 1 calc R U P A 1
H6B H 0.975743 -0.031343 0.575746 0.051 Uiso 0.609(5) 1 calc R U P A 1
H6C H 0.954085 -0.029514 0.488778 0.051 Uiso 0.609(5) 1 calc R U P A 1
C7 C 0.6450(10) -0.0571(5) 0.5765(7) 0.031(3) Uani 0.71(3) 1 d D U P B 1
H7A H 0.585845 -0.047583 0.554429 0.046 Uiso 0.71(3) 1 calc R U P B 1
H7B H 0.653813 -0.057036 0.629566 0.046 Uiso 0.71(3) 1 calc R U P B 1
H7C H 0.659338 -0.098608 0.560176 0.046 Uiso 0.71(3) 1 calc R U P B 1
C6A C 0.9089(14) -0.0398(8) 0.5850(11) 0.048(5) Uani 0.391(5) 1 d D U P A 2
H6AA H 0.884972 -0.039991 0.628063 0.072 Uiso 0.391(5) 1 calc R U P A 2
H6AB H 0.967812 -0.026067 0.598859 0.072 Uiso 0.391(5) 1 calc R U P A 2
H6AC H 0.906101 -0.082368 0.564511 0.072 Uiso 0.391(5) 1 calc R U P A 2
C7A C 0.685(3) -0.0627(9) 0.5980(16) 0.031(5) Uani 0.29(3) 1 d D U P B 2
H7AA H 0.627253 -0.060946 0.605889 0.047 Uiso 0.29(3) 1 calc R U P B 2
H7AB H 0.725334 -0.061531 0.644997 0.047 Uiso 0.29(3) 1 calc R U P B 2
H7AC H 0.691723 -0.101881 0.572595 0.047 Uiso 0.29(3) 1 calc R U P B 2
Cl1 Cl 0.36212(14) 0.27232(10) 0.62505(13) 0.0517(5) Uani 1 1 d . . . . .
Cl2 Cl 0.45296(13) 0.19522(9) 0.53885(14) 0.0510(5) Uani 1 1 d . . . . .
C25 C 0.3752(5) 0.2526(3) 0.5371(5) 0.0419(18) Uani 1 1 d . . . . .
H25A H 0.320975 0.236868 0.507416 0.050 Uiso 1 1 calc R U . . .
H25B H 0.390452 0.291035 0.513411 0.050 Uiso 1 1 calc R U . . .
N3 N 1.0980(3) 0.2708(2) 0.6772(3) 0.0215(10) Uani 1 1 d . . . . .
C9 C 1.0738(4) 0.3398(3) 0.6773(4) 0.0243(12) Uani 1 1 d . . . . .
H9A H 1.017598 0.345080 0.644131 0.029 Uiso 1 1 calc R U . . .
H9B H 1.068083 0.350869 0.726826 0.029 Uiso 1 1 calc R U . . .
C10 C 1.1333(4) 0.3865(3) 0.6553(4) 0.0273(13) Uani 1 1 d . . . . .
H10A H 1.149072 0.371662 0.610581 0.033 Uiso 1 1 calc R U . . .
H10B H 1.185271 0.389847 0.694289 0.033 Uiso 1 1 calc R U . . .
C11 C 1.0912(4) 0.4513(3) 0.6415(4) 0.0289(13) Uani 1 1 d . . . . .
H11A H 1.131608 0.481193 0.627974 0.035 Uiso 1 1 calc R U . . .
H11B H 1.042107 0.447999 0.599715 0.035 Uiso 1 1 calc R U . . .
C12 C 1.0617(5) 0.4781(3) 0.7062(4) 0.0325(14) Uani 1 1 d . . . . .
H12A H 1.109380 0.479940 0.748577 0.049 Uiso 1 1 calc R U . . .
H12B H 1.017596 0.451018 0.717143 0.049 Uiso 1 1 calc R U . . .
H12C H 1.039267 0.520637 0.694462 0.049 Uiso 1 1 calc R U . . .
C13 C 1.1810(4) 0.2604(3) 0.7317(4) 0.0241(12) Uani 1 1 d . . . . .
H13A H 1.172032 0.268032 0.781055 0.029 Uiso 1 1 calc R U . . .
H13B H 1.221832 0.292181 0.722779 0.029 Uiso 1 1 calc R U . . .
C14 C 1.2199(4) 0.1956(3) 0.7305(3) 0.0262(12) Uani 1 1 d . . . . .
H14A H 1.226622 0.186013 0.680933 0.031 Uiso 1 1 calc R U . . .
H14B H 1.182350 0.163312 0.744043 0.031 Uiso 1 1 calc R U . . .
C15 C 1.3058(4) 0.1938(3) 0.7842(4) 0.0284(13) Uani 1 1 d . . . . .
H15A H 1.340266 0.229948 0.775000 0.034 Uiso 1 1 calc R U . . .
H15B H 1.298070 0.197448 0.834485 0.034 Uiso 1 1 calc R U . . .
C16 C 1.3513(5) 0.1324(3) 0.7761(4) 0.0366(16) Uani 1 1 d . . . . .
H16A H 1.363210 0.130557 0.727676 0.055 Uiso 1 1 calc R U . . .
H16B H 1.315626 0.096633 0.782420 0.055 Uiso 1 1 calc R U . . .
H16C H 1.404336 0.130527 0.813151 0.055 Uiso 1 1 calc R U . . .
C17 C 1.1080(4) 0.2497(3) 0.6028(4) 0.0275(13) Uani 1 1 d . . . . .
H17A H 1.111374 0.203078 0.602874 0.033 Uiso 1 1 calc R U . . .
H17B H 1.162439 0.265972 0.595787 0.033 Uiso 1 1 calc R U . . .
C18 C 1.0391(4) 0.2698(3) 0.5380(4) 0.0298(13) Uani 1 1 d . . . . .
H18A H 1.041951 0.315894 0.530608 0.036 Uiso 1 1 calc R U . . .
H18B H 0.983096 0.259614 0.546829 0.036 Uiso 1 1 calc R U . . .
C19 C 1.0518(5) 0.2350(4) 0.4707(4) 0.0410(17) Uani 1 1 d . . . . .
H19A H 1.109527 0.243120 0.464674 0.049 Uiso 1 1 calc R U . . .
H19B H 1.046384 0.189099 0.478075 0.049 Uiso 1 1 calc R U . . .
C20 C 0.9899(5) 0.2542(4) 0.4028(5) 0.0437(19) Uani 1 1 d . . . . .
H20A H 0.997062 0.299094 0.393557 0.066 Uiso 1 1 calc R U . . .
H20B H 0.932492 0.246727 0.408514 0.066 Uiso 1 1 calc R U . . .
H20C H 0.999583 0.229431 0.361699 0.066 Uiso 1 1 calc R U . . .
C21 C 1.0271(4) 0.2313(3) 0.6963(4) 0.0252(12) Uani 1 1 d . . . . .
H21A H 0.975847 0.236232 0.656861 0.030 Uiso 1 1 calc R U . . .
H21B H 1.043710 0.186391 0.697825 0.030 Uiso 1 1 calc R U . . .
C22 C 1.0052(4) 0.2478(3) 0.7677(4) 0.0295(14) Uani 1 1 d . . . . .
H22A H 0.985472 0.291967 0.766268 0.035 Uiso 1 1 calc R U . . .
H22B H 1.056031 0.243785 0.807863 0.035 Uiso 1 1 calc R U . . .
C23 C 0.9361(5) 0.2036(3) 0.7813(4) 0.0384(16) Uani 1 1 d . . . . .
H23A H 0.885179 0.207823 0.741346 0.046 Uiso 1 1 calc R U . . .
H23B H 0.955711 0.159352 0.782300 0.046 Uiso 1 1 calc R U . . .
C24 C 0.9143(6) 0.2196(5) 0.8535(5) 0.053(2) Uani 1 1 d . . . . .
H24A H 0.888652 0.261546 0.850419 0.079 Uiso 1 1 calc R U . . .
H24B H 0.965798 0.219186 0.892400 0.079 Uiso 1 1 calc R U . . .
H24C H 0.874589 0.188332 0.864138 0.079 Uiso 1 1 calc R U . . .
Cl3 Cl 0.5420(2) 0.16819(18) 0.7419(2) 0.0493(9) Uani 0.609(5) 1 d . U P A 1
Cl4 Cl 0.7127(2) 0.2136(2) 0.7574(2) 0.0583(11) Uani 0.609(5) 1 d . . P A 1
Cl5 Cl 0.5279(3) 0.4050(3) 0.7771(2) 0.0734(14) Uani 0.609(5) 1 d . . P A 1
Cl6 Cl 0.6779(3) 0.34953(19) 0.8674(2) 0.0626(11) Uani 0.609(5) 1 d . . P A 1
C26 C 0.6057(10) 0.2250(7) 0.7111(8) 0.046(3) Uani 0.609(5) 1 d . U P A 1
H26A H 0.587305 0.268013 0.720761 0.055 Uiso 0.609(5) 1 calc R U P A 1
H26B H 0.599918 0.220522 0.658055 0.055 Uiso 0.609(5) 1 calc R U P A 1
C27 C 0.6387(10) 0.4127(8) 0.8077(7) 0.051(4) Uani 0.609(5) 1 d . . P A 1
H27A H 0.652457 0.453384 0.833355 0.061 Uiso 0.609(5) 1 calc R U P A 1
H27B H 0.665321 0.412053 0.765644 0.061 Uiso 0.609(5) 1 calc R U P A 1
Cl3' Cl 0.6116(10) 0.1820(5) 0.7631(7) 0.119(4) Uani 0.391(5) 1 d . U P A 2
Cl4' Cl 0.6697(8) 0.3060(6) 0.8094(7) 0.124(4) Uani 0.391(5) 1 d . . P A 2
C26' C 0.627(2) 0.2549(14) 0.7354(17) 0.068(5) Uani 0.391(5) 1 d . U P A 2
H26C H 0.572882 0.272314 0.707745 0.081 Uiso 0.391(5) 1 calc R U P A 2
H26D H 0.666173 0.253162 0.702359 0.081 Uiso 0.391(5) 1 calc R U P A 2

loop_
_atom_site_aniso_label
_atom_site_aniso_U_11
_atom_site_aniso_U_22
_atom_site_aniso_U_33
_atom_site_aniso_U_23
_atom_site_aniso_U_13
_atom_site_aniso_U_12
U1 0.02771(11) 0.01231(10) 0.03211(12) 0.00007(7) 0.00453(8) -0.00077(7)
Mo1 0.0226(2) 0.0134(2) 0.0316(2) -0.00162(17) 0.00269(18) -0.00056(16)
Mo2 0.0259(2) 0.0177(2) 0.0252(2) -0.00102(17) 0.00091(18) -0.00006(17)
Mo3 0.0221(2) 0.0161(2) 0.0352(3) -0.00029(18) 0.00554(19) -0.00084(17)
Mo4 0.0240(2) 0.0144(2) 0.0271(2) 0.00079(17) -0.00162(18) -0.00035(17)
Mo5 0.0207(2) 0.0135(2) 0.0296(2) -0.00018(17) 0.00282(18) -0.00142(16)
Mo6 0.0273(2) 0.0129(2) 0.0284(2) -0.00075(17) 0.00321(19) 0.00052(17)
Mo7 0.0249(2) 0.0155(2) 0.0274(2) -0.00031(17) 0.00508(18) -0.00044(17)
Mo8 0.0218(2) 0.0157(2) 0.0301(2) -0.00055(17) -0.00068(18) 0.00165(17)
Mo9 0.0257(2) 0.0140(2) 0.0245(2) 0.00180(17) 0.00286(18) 0.00035(17)
Mo10 0.0225(2) 0.0145(2) 0.0249(2) 0.00079(17) 0.00044(18) -0.00145(16)
O1 0.047(3) 0.010(2) 0.058(3) -0.008(2) 0.010(3) 0.0024(19)
O2 0.043(3) 0.025(2) 0.037(3) 0.000(2) 0.004(2) -0.001(2)
O3 0.033(2) 0.023(2) 0.049(3) -0.001(2) 0.011(2) -0.0026(19)
O4 0.036(2) 0.022(2) 0.032(2) 0.0009(18) -0.0034(19) 0.0000(19)
O5 0.028(2) 0.020(2) 0.043(3) 0.0020(19) 0.005(2) -0.0016(17)
O6 0.040(3) 0.011(2) 0.050(3) -0.0028(19) 0.011(2) 0.0021(18)
O7 0.033(2) 0.023(2) 0.037(3) 0.0018(19) 0.011(2) -0.0022(18)
O8 0.027(2) 0.024(2) 0.035(3) -0.0015(19) -0.0031(19) 0.0034(18)
O9 0.031(2) 0.023(2) 0.026(2) 0.0011(17) 0.0003(18) 0.0020(18)
O10 0.026(2) 0.026(2) 0.027(2) 0.0023(17) 0.0019(17) -0.0002(18)
O11 0.029(2) 0.0130(18) 0.030(2) -0.0045(16) -0.0008(18) -0.0003(16)
O12 0.025(2) 0.018(2) 0.035(2) -0.0002(18) 0.0076(18) 0.0021(17)
O13 0.026(2) 0.0139(19) 0.030(2) 0.0014(16) 0.0018(17) 0.0023(16)
O14 0.0205(19) 0.0137(18) 0.034(2) -0.0035(16) 0.0039(17) -0.0045(15)
O15 0.029(2) 0.018(2) 0.035(2) -0.0021(18) 0.0102(19) 0.0005(17)
O16 0.023(2) 0.017(2) 0.037(2) 0.0009(17) 0.0008(18) -0.0014(16)
O17 0.025(2) 0.019(2) 0.027(2) 0.0005(17) 0.0031(17) -0.0022(16)
O18 0.024(2) 0.018(2) 0.027(2) -0.0035(16) -0.0021(17) 0.0003(16)
O19 0.031(2) 0.021(2) 0.021(2) 0.0019(16) 0.0018(17) 0.0002(17)
O20 0.0173(18) 0.0174(19) 0.035(2) 0.0007(17) 0.0055(17) 0.0012(15)
O21 0.026(2) 0.018(2) 0.031(2) -0.0011(17) 0.0004(17) -0.0030(17)
O22 0.0218(19) 0.018(2) 0.030(2) 0.0010(17) 0.0045(17) -0.0016(16)
O23 0.032(2) 0.0133(19) 0.030(2) -0.0042(16) 0.0051(18) 0.0011(16)
O24 0.025(2) 0.0121(18) 0.036(2) 0.0007(17) 0.0014(18) 0.0023(16)
O25 0.031(2) 0.0116(18) 0.032(2) 0.0016(16) 0.0085(18) -0.0002(16)
O26 0.026(2) 0.0135(18) 0.030(2) -0.0005(16) 0.0015(17) -0.0025(16)
O27 0.023(2) 0.019(2) 0.036(2) 0.0010(17) 0.0052(18) -0.0003(16)
O28 0.029(2) 0.018(2) 0.022(2) -0.0002(16) -0.0050(17) 0.0014(17)
O29 0.025(2) 0.0150(19) 0.033(2) -0.0010(17) 0.0058(18) -0.0008(16)
O30 0.028(2) 0.0171(19) 0.027(2) 0.0001(16) 0.0014(17) -0.0023(16)
O31 0.025(2) 0.019(2) 0.029(2) 0.0030(17) 0.0036(17) -0.0013(16)
O32 0.0202(19) 0.0174(19) 0.031(2) 0.0021(17) 0.0013(16) -0.0013(16)
O33 0.027(2) 0.019(2) 0.026(2) 0.0049(16) 0.0045(17) 0.0002(16)
O34 0.025(2) 0.0166(19) 0.028(2) 0.0012(16) 0.0005(17) -0.0011(16)
O35 0.0179(19) 0.0181(19) 0.027(2) 0.0012(16) 0.0025(16) -0.0005(15)
O36 0.022(2) 0.0175(19) 0.025(2) -0.0003(16) 0.0018(16) -0.0002(15)
N1 0.023(3) 0.025(3) 0.038(3) 0.001(2) 0.003(2) 0.002(2)
N2 0.025(3) 0.027(3) 0.029(3) 0.001(2) 0.006(2) -0.002(2)
C1 0.040(4) 0.021(3) 0.037(4) -0.005(3) 0.002(3) 0.003(3)
C2 0.028(3) 0.023(3) 0.041(4) -0.006(3) 0.009(3) 0.005(2)
C3 0.030(3) 0.022(3) 0.036(3) 0.006(3) 0.009(3) 0.001(2)
C4 0.019(3) 0.019(3) 0.041(4) -0.007(3) 0.004(2) -0.008(2)
C5 0.054(4) 0.020(3) 0.037(4) -0.007(3) 0.017(3) 0.003(3)
C8 0.029(3) 0.019(3) 0.046(4) -0.001(3) 0.005(3) -0.009(2)
C6 0.025(5) 0.026(5) 0.044(6) -0.010(5) -0.010(4) 0.011(4)
C7 0.050(6) 0.017(4) 0.027(5) 0.004(3) 0.013(5) -0.012(4)
C6A 0.050(10) 0.023(8) 0.057(10) 0.008(7) -0.015(9) 0.007(7)
C7A 0.039(10) 0.025(7) 0.032(8) 0.007(6) 0.014(7) 0.000(7)
Cl1 0.0562(12) 0.0400(10) 0.0636(13) -0.0009(9) 0.0237(10) -0.0127(9)
Cl2 0.0474(10) 0.0346(9) 0.0735(14) 0.0108(9) 0.0193(10) 0.0030(8)
C25 0.036(4) 0.028(4) 0.059(5) 0.008(3) 0.006(4) -0.002(3)
N3 0.020(2) 0.015(2) 0.028(3) 0.0016(19) 0.0020(19) 0.0025(18)
C9 0.018(3) 0.017(3) 0.033(3) -0.002(2) -0.005(2) 0.002(2)
C10 0.035(3) 0.016(3) 0.027(3) 0.004(2) -0.001(3) -0.001(2)
C11 0.028(3) 0.018(3) 0.037(3) 0.005(3) 0.000(3) 0.000(2)
C12 0.039(4) 0.015(3) 0.041(4) 0.004(3) 0.002(3) 0.002(3)
C13 0.020(3) 0.013(3) 0.034(3) 0.001(2) -0.003(2) 0.001(2)
C14 0.031(3) 0.023(3) 0.022(3) 0.002(2) 0.000(2) 0.002(2)
C15 0.028(3) 0.023(3) 0.032(3) 0.001(2) 0.001(3) 0.005(2)
C16 0.038(4) 0.030(4) 0.037(4) 0.001(3) -0.001(3) 0.011(3)
C17 0.027(3) 0.022(3) 0.033(3) -0.004(2) 0.006(3) 0.004(2)
C18 0.033(3) 0.026(3) 0.029(3) 0.003(3) 0.005(3) 0.001(3)
C19 0.045(4) 0.041(4) 0.033(4) -0.003(3) 0.001(3) 0.003(3)
C20 0.036(4) 0.053(5) 0.038(4) 0.001(3) 0.000(3) 0.009(3)
C21 0.023(3) 0.018(3) 0.034(3) -0.003(2) 0.004(2) -0.004(2)
C22 0.033(3) 0.028(3) 0.027(3) 0.005(2) 0.004(3) 0.000(3)
C23 0.043(4) 0.028(3) 0.049(4) 0.001(3) 0.019(3) -0.004(3)
C24 0.054(5) 0.059(6) 0.055(5) 0.009(4) 0.033(4) 0.002(4)
Cl3 0.0459(18) 0.0515(19) 0.058(2) -0.0099(15) 0.0265(15) -0.0097(15)
Cl4 0.0351(16) 0.084(3) 0.053(2) -0.0066(19) 0.0043(14) -0.0108(17)
Cl5 0.053(2) 0.107(4) 0.055(2) 0.013(2) 0.0003(17) -0.003(2)
Cl6 0.061(2) 0.052(2) 0.069(3) 0.0071(18) 0.0025(18) -0.0116(17)
C26 0.055(8) 0.049(9) 0.033(7) -0.004(6) 0.011(6) -0.013(6)
C27 0.056(8) 0.064(9) 0.033(7) -0.002(6) 0.012(6) -0.011(7)
Cl3' 0.188(11) 0.063(5) 0.122(8) 0.006(5) 0.068(8) 0.020(6)
Cl4' 0.135(9) 0.133(10) 0.110(8) -0.013(7) 0.042(7) -0.062(8)
C26' 0.081(11) 0.065(12) 0.054(10) 0.004(9) 0.008(10) -0.007(10)

loop_
_atom_type_symbol
_atom_type_description
_atom_type_scat_dispersion_real
_atom_type_scat_dispersion_imag
_atom_type_scat_source
C C 0.0181 0.0091 'International Tables Vol C Tables 4.2.6.8 and 6.1.1.4'
H H 0.0000 0.0000 'International Tables Vol C Tables 4.2.6.8 and 6.1.1.4'
Cl Cl 0.3639 0.7018 'International Tables Vol C Tables 4.2.6.8 and 6.1.1.4'
Mo Mo -0.0483 2.7339 'International Tables Vol C Tables 4.2.6.8 and 6.1.1.4'
N N 0.0311 0.0180 'International Tables Vol C Tables 4.2.6.8 and 6.1.1.4'
O O 0.0492 0.0322 'International Tables Vol C Tables 4.2.6.8 and 6.1.1.4'
U U -4.3638 13.4090 'International Tables Vol C Tables 4.2.6.8 and 6.1.1.4'

loop_
_geom_angle_atom_site_label_1
_geom_angle_atom_site_label_2
_geom_angle_atom_site_label_3
_geom_angle
_geom_angle_site_symmetry_1
_geom_angle_site_symmetry_3
_geom_angle_publ_flag
O19 U1 O20 74.35(16) . . ?
O19 U1 O21 114.27(15) . . ?
O19 U1 O22 73.10(16) . . ?
O19 U1 O31 137.69(16) . . ?
O19 U1 O32 77.57(16) . . ?
O19 U1 O34 149.54(16) . . ?
O20 U1 O21 72.42(16) . . ?
O20 U1 O22 112.91(15) . . ?
O20 U1 O31 144.49(15) . . ?
O20 U1 O32 143.18(16) . . ?
O20 U1 O34 81.93(16) . . ?
O22 U1 O21 70.40(15) . . ?
O22 U1 O31 74.23(15) . . ?
O22 U1 O32 80.36(15) . . ?
O31 U1 O21 78.30(15) . . ?
O32 U1 O21 142.30(16) . . ?
O32 U1 O31 71.07(15) . . ?
O33 U1 O19 82.81(16) . . ?
O33 U1 O20 79.94(16) . . ?
O33 U1 O21 141.09(15) . . ?
O33 U1 O22 147.53(16) . . ?
O33 U1 O31 113.34(15) . . ?
O33 U1 O32 73.31(16) . . ?
O33 U1 O34 74.35(16) . . ?
O34 U1 O21 75.09(15) . . ?
O34 U1 O22 135.09(16) . . ?
O34 U1 O31 71.32(15) . . ?
O34 U1 O32 113.62(15) . . ?
O11 Mo1 O14 86.34(18) . . ?
O11 Mo1 O35 79.55(16) . . ?
O12 Mo1 O11 86.66(19) . . ?
O12 Mo1 O14 160.81(17) . . ?
O12 Mo1 O35 81.27(17) . . ?
O13 Mo1 O11 161.46(16) . . ?
O13 Mo1 O12 92.33(19) . . ?
O13 Mo1 O14 88.69(18) . . ?
O13 Mo1 O35 81.99(16) . . ?
O14 Mo1 O35 79.90(16) . . ?
N1 Mo1 O11 97.8(2) . . ?
N1 Mo1 O12 102.7(2) . . ?
N1 Mo1 O13 100.5(2) . . ?
N1 Mo1 O14 96.0(2) . . ?
N1 Mo1 O35 175.2(2) . . ?
O2 Mo2 O11 94.0(2) . . ?
O2 Mo2 O15 102.9(2) . . ?
O2 Mo2 O18 102.8(2) . . ?
O2 Mo2 O19 106.9(2) . . ?
O2 Mo2 O35 166.2(2) . . ?
O11 Mo2 O35 72.21(15) . . ?
O15 Mo2 O11 82.26(18) . . ?
O15 Mo2 O35 75.55(17) . . ?
O18 Mo2 O11 82.90(18) . . ?
O18 Mo2 O15 151.06(19) . . ?
O18 Mo2 O35 76.30(16) . . ?
O19 Mo2 O11 159.06(18) . . ?
O19 Mo2 O15 91.97(19) . . ?
O19 Mo2 O18 93.09(19) . . ?
O19 Mo2 O35 86.86(17) . . ?
O3 Mo3 O12 93.1(2) . . ?
O3 Mo3 O15 102.8(2) . . ?
O3 Mo3 O16 103.0(2) . . ?
O3 Mo3 O20 107.0(2) . . ?
O3 Mo3 O35 166.67(19) . . ?
O12 Mo3 O35 73.57(16) . . ?
O15 Mo3 O12 81.72(18) . . ?
O15 Mo3 O35 76.40(17) . . ?
O16 Mo3 O12 82.67(18) . . ?
O16 Mo3 O15 150.40(19) . . ?
O16 Mo3 O35 75.13(17) . . ?
O20 Mo3 O12 159.83(18) . . ?
O20 Mo3 O15 92.79(19) . . ?
O20 Mo3 O16 93.28(19) . . ?
O20 Mo3 O35 86.28(17) . . ?
O4 Mo4 O13 92.15(19) . . ?
O4 Mo4 O16 103.7(2) . . ?
O4 Mo4 O17 102.4(2) . . ?
O4 Mo4 O21 107.4(2) . . ?
O4 Mo4 O35 165.19(19) . . ?
O13 Mo4 O35 73.04(15) . . ?
O16 Mo4 O13 81.55(17) . . ?
O16 Mo4 O17 148.47(19) . . ?
O16 Mo4 O35 74.68(17) . . ?
O17 Mo4 O13 80.16(17) . . ?
O17 Mo4 O35 75.52(16) . . ?
O21 Mo4 O13 160.40(18) . . ?
O21 Mo4 O16 95.0(2) . . ?
O21 Mo4 O17 93.75(19) . . ?
O21 Mo4 O35 87.41(18) . . ?
O5 Mo5 O14 93.90(19) . . ?
O5 Mo5 O17 102.5(2) . . ?
O5 Mo5 O18 101.9(2) . . ?
O5 Mo5 O22 106.8(2) . . ?
O5 Mo5 O35 166.79(19) . . ?
O14 Mo5 O35 72.89(15) . . ?
O17 Mo5 O14 81.96(17) . . ?
O17 Mo5 O18 151.33(19) . . ?
O17 Mo5 O35 76.45(17) . . ?
O18 Mo5 O14 81.59(17) . . ?
O18 Mo5 O35 76.34(17) . . ?
O22 Mo5 O14 159.25(18) . . ?
O22 Mo5 O17 94.93(19) . . ?
O22 Mo5 O18 92.23(19) . . ?
O22 Mo5 O35 86.42(17) . . ?
O23 Mo6 O24 89.10(18) . . ?
O23 Mo6 O25 161.29(16) . . ?
O23 Mo6 O26 89.59(18) . . ?
O23 Mo6 O36 80.81(17) . . ?
O24 Mo6 O25 88.09(19) . . ?
O24 Mo6 O36 80.49(16) . . ?
O25 Mo6 O36 80.47(16) . . ?
O26 Mo6 O24 160.83(16) . . ?
O26 Mo6 O25 87.05(18) . . ?
O26 Mo6 O36 80.42(16) . . ?
N2 Mo6 O23 99.4(2) . . ?
N2 Mo6 O24 98.7(2) . . ?
N2 Mo6 O25 99.3(2) . . ?
N2 Mo6 O26 100.4(2) . . ?
N2 Mo6 O36 179.2(2) . . ?
O7 Mo7 O23 93.3(2) . . ?
O7 Mo7 O27 104.0(2) . . ?
O7 Mo7 O30 101.2(2) . . ?
O7 Mo7 O31 107.4(2) . . ?
O7 Mo7 O36 165.57(19) . . ?
O23 Mo7 O36 72.39(16) . . ?
O27 Mo7 O23 81.55(17) . . ?
O27 Mo7 O30 150.07(19) . . ?
O27 Mo7 O36 76.16(17) . . ?
O30 Mo7 O23 81.06(17) . . ?
O30 Mo7 O36 75.45(17) . . ?
O31 Mo7 O23 159.26(19) . . ?
O31 Mo7 O27 95.08(19) . . ?
O31 Mo7 O30 92.65(19) . . ?
O31 Mo7 O36 86.92(17) . . ?
O8 Mo8 O24 93.80(19) . . ?
O8 Mo8 O27 102.0(2) . . ?
O8 Mo8 O28 103.9(2) . . ?
O8 Mo8 O32 106.8(2) . . ?
O8 Mo8 O36 166.27(19) . . ?
O24 Mo8 O36 72.49(15) . . ?
O27 Mo8 O24 81.99(18) . . ?
O27 Mo8 O28 149.84(18) . . ?
O27 Mo8 O36 75.75(17) . . ?
O28 Mo8 O24 81.20(18) . . ?
O28 Mo8 O36 75.38(16) . . ?
O32 Mo8 O24 159.42(17) . . ?
O32 Mo8 O27 93.74(19) . . ?
O32 Mo8 O28 93.28(19) . . ?
O32 Mo8 O36 86.94(17) . . ?
O9 Mo9 O25 93.38(19) . . ?
O9 Mo9 O28 103.8(2) . . ?
O9 Mo9 O29 101.8(2) . . ?
O9 Mo9 O33 106.7(2) . . ?
O9 Mo9 O36 166.76(19) . . ?
O25 Mo9 O36 73.40(16) . . ?
O28 Mo9 O25 82.70(17) . . ?
O28 Mo9 O36 75.67(17) . . ?
O29 Mo9 O25 82.61(17) . . ?
O29 Mo9 O28 151.12(19) . . ?
O29 Mo9 O36 76.36(17) . . ?
O33 Mo9 O25 159.95(18) . . ?
O33 Mo9 O28 92.48(19) . . ?
O33 Mo9 O29 92.86(18) . . ?
O33 Mo9 O36 86.55(17) . . ?
O10 Mo10 O26 94.02(19) . . ?
O10 Mo10 O29 103.6(2) . . ?
O10 Mo10 O30 102.5(2) . . ?
O10 Mo10 O34 106.8(2) . . ?
O10 Mo10 O36 166.63(19) . . ?
O26 Mo10 O36 72.63(15) . . ?
O29 Mo10 O26 81.58(17) . . ?
O29 Mo10 O36 75.70(17) . . ?
O30 Mo10 O26 82.51(18) . . ?
O30 Mo10 O29 150.20(18) . . ?
O30 Mo10 O36 75.56(17) . . ?
O34 Mo10 O26 159.17(17) . . ?
O34 Mo10 O29 92.26(19) . . ?
O34 Mo10 O30 93.75(19) . . ?
O34 Mo10 O36 86.58(17) . . ?
Mo1 O11 Mo2 108.72(18) . . ?
C1 O11 Mo1 129.1(4) . . ?
C1 O11 Mo2 122.2(4) . . ?
Mo1 O12 Mo3 106.69(19) . . ?
C2 O12 Mo1 124.0(4) . . ?
C2 O12 Mo3 119.8(4) . . ?
Mo1 O13 Mo4 106.33(18) . . ?
C3 O13 Mo1 125.4(4) . . ?
C3 O13 Mo4 120.7(4) . . ?
Mo1 O14 Mo5 107.41(17) . . ?
C4 O14 Mo1 122.4(4) . . ?
C4 O14 Mo5 120.7(4) . . ?
Mo3 O15 Mo2 115.9(2) . . ?
Mo3 O16 Mo4 116.7(2) . . ?
Mo5 O17 Mo4 115.0(2) . . ?
Mo2 O18 Mo5 115.2(2) . . ?
Mo2 O19 U1 135.5(2) . . ?
Mo3 O20 U1 136.5(2) . . ?
Mo4 O21 U1 134.0(2) . . ?
Mo5 O22 U1 135.9(2) . . ?
Mo6 O23 Mo7 107.28(19) . . ?
C5 O23 Mo6 129.9(4) . . ?
C5 O23 Mo7 122.8(4) . . ?
Mo6 O24 Mo8 107.49(18) . . ?
C6 O24 Mo6 122.1(5) . . ?
C6 O24 Mo8 124.1(5) . . ?
C6A O24 Mo6 127.9(9) . . ?
C6A O24 Mo8 117.3(9) . . ?
Mo6 O25 Mo9 107.27(18) . . ?
C7 O25 Mo6 127.2(5) . . ?
C7 O25 Mo9 119.8(5) . . ?
C7A O25 Mo6 127.2(11) . . ?
C7A O25 Mo9 125.0(12) . . ?
Mo6 O26 Mo10 108.03(18) . . ?
C8 O26 Mo6 127.6(4) . . ?
C8 O26 Mo10 120.9(4) . . ?
Mo7 O27 Mo8 115.2(2) . . ?
Mo9 O28 Mo8 116.3(2) . . ?
Mo9 O29 Mo10 116.0(2) . . ?
Mo10 O30 Mo7 115.8(2) . . ?
Mo7 O31 U1 135.0(2) . . ?
Mo8 O32 U1 135.0(2) . . ?
Mo9 O33 U1 136.5(2) . . ?
Mo10 O34 U1 136.1(2) . . ?
Mo1 O35 Mo2 99.51(17) . . ?
Mo1 O35 Mo3 98.39(16) . . ?
Mo1 O35 Mo4 98.60(16) . . ?
Mo1 O35 Mo5 99.74(16) . . ?
Mo3 O35 Mo2 88.71(15) . . ?
Mo3 O35 Mo4 88.90(14) . . ?
Mo4 O35 Mo2 161.9(2) . . ?
Mo5 O35 Mo2 88.53(14) . . ?
Mo5 O35 Mo3 161.9(2) . . ?
Mo5 O35 Mo4 88.18(15) . . ?
Mo6 O36 Mo7 99.52(17) . . ?
Mo6 O36 Mo8 99.52(16) . . ?
Mo6 O36 Mo9 98.86(16) . . ?
Mo6 O36 Mo10 98.90(16) . . ?
Mo7 O36 Mo8 88.25(14) . . ?
Mo7 O36 Mo9 161.6(2) . . ?
Mo7 O36 Mo10 88.81(14) . . ?
Mo8 O36 Mo9 88.75(14) . . ?
Mo8 O36 Mo10 161.6(2) . . ?
Mo9 O36 Mo10 88.34(14) . . ?
O1 N1 Mo1 175.0(5) . . ?
O6 N2 Mo6 178.9(6) . . ?
O11 C1 H1A 109.5 . . ?
O11 C1 H1B 109.5 . . ?
O11 C1 H1C 109.5 . . ?
H1A C1 H1B 109.5 . . ?
H1A C1 H1C 109.5 . . ?
H1B C1 H1C 109.5 . . ?
O12 C2 H2A 109.5 . . ?
O12 C2 H2B 109.5 . . ?
O12 C2 H2C 109.5 . . ?
H2A C2 H2B 109.5 . . ?
H2A C2 H2C 109.5 . . ?
H2B C2 H2C 109.5 . . ?
O13 C3 H3A 109.5 . . ?
O13 C3 H3B 109.5 . . ?
O13 C3 H3C 109.5 . . ?
H3A C3 H3B 109.5 . . ?
H3A C3 H3C 109.5 . . ?
H3B C3 H3C 109.5 . . ?
O14 C4 H4A 109.5 . . ?
O14 C4 H4B 109.5 . . ?
O14 C4 H4C 109.5 . . ?
H4A C4 H4B 109.5 . . ?
H4A C4 H4C 109.5 . . ?
H4B C4 H4C 109.5 . . ?
O23 C5 H5A 109.5 . . ?
O23 C5 H5B 109.5 . . ?
O23 C5 H5C 109.5 . . ?
H5A C5 H5B 109.5 . . ?
H5A C5 H5C 109.5 . . ?
H5B C5 H5C 109.5 . . ?
O26 C8 H8A 109.5 . . ?
O26 C8 H8B 109.5 . . ?
O26 C8 H8C 109.5 . . ?
H8A C8 H8B 109.5 . . ?
H8A C8 H8C 109.5 . . ?
H8B C8 H8C 109.5 . . ?
O24 C6 H6A 109.5 . . ?
O24 C6 H6B 109.5 . . ?
O24 C6 H6C 109.5 . . ?
H6A C6 H6B 109.5 . . ?
H6A C6 H6C 109.5 . . ?
H6B C6 H6C 109.5 . . ?
O25 C7 H7A 109.5 . . ?
O25 C7 H7B 109.5 . . ?
O25 C7 H7C 109.5 . . ?
H7A C7 H7B 109.5 . . ?
H7A C7 H7C 109.5 . . ?
H7B C7 H7C 109.5 . . ?
O24 C6A H6AA 109.5 . . ?
O24 C6A H6AB 109.5 . . ?
O24 C6A H6AC 109.5 . . ?
H6AA C6A H6AB 109.5 . . ?
H6AA C6A H6AC 109.5 . . ?
H6AB C6A H6AC 109.5 . . ?
O25 C7A H7AA 109.5 . . ?
O25 C7A H7AB 109.5 . . ?
O25 C7A H7AC 109.5 . . ?
H7AA C7A H7AB 109.5 . . ?
H7AA C7A H7AC 109.5 . . ?
H7AB C7A H7AC 109.5 . . ?
Cl1 C25 H25A 109.0 . . ?
Cl1 C25 H25B 109.0 . . ?
Cl2 C25 Cl1 112.9(5) . . ?
Cl2 C25 H25A 109.0 . . ?
Cl2 C25 H25B 109.0 . . ?
H25A C25 H25B 107.8 . . ?
C9 N3 C17 111.7(5) . . ?
C9 N3 C21 108.3(5) . . ?
C13 N3 C9 109.4(4) . . ?
C13 N3 C17 108.5(5) . . ?
C13 N3 C21 111.2(5) . . ?
C17 N3 C21 107.7(5) . . ?
N3 C9 H9A 108.1 . . ?
N3 C9 H9B 108.1 . . ?
H9A C9 H9B 107.3 . . ?
C10 C9 N3 116.6(5) . . ?
C10 C9 H9A 108.1 . . ?
C10 C9 H9B 108.1 . . ?
C9 C10 H10A 109.6 . . ?
C9 C10 H10B 109.6 . . ?
C9 C10 C11 110.1(6) . . ?
H10A C10 H10B 108.1 . . ?
C11 C10 H10A 109.6 . . ?
C11 C10 H10B 109.6 . . ?
C10 C11 H11A 108.7 . . ?
C10 C11 H11B 108.7 . . ?
H11A C11 H11B 107.6 . . ?
C12 C11 C10 114.3(6) . . ?
C12 C11 H11A 108.7 . . ?
C12 C11 H11B 108.7 . . ?
C11 C12 H12A 109.5 . . ?
C11 C12 H12B 109.5 . . ?
C11 C12 H12C 109.5 . . ?
H12A C12 H12B 109.5 . . ?
H12A C12 H12C 109.5 . . ?
H12B C12 H12C 109.5 . . ?
N3 C13 H13A 108.4 . . ?
N3 C13 H13B 108.4 . . ?
N3 C13 C14 115.6(5) . . ?
H13A C13 H13B 107.4 . . ?
C14 C13 H13A 108.4 . . ?
C14 C13 H13B 108.4 . . ?
C13 C14 H14A 109.8 . . ?
C13 C14 H14B 109.8 . . ?
C13 C14 C15 109.6(5) . . ?
H14A C14 H14B 108.2 . . ?
C15 C14 H14A 109.8 . . ?
C15 C14 H14B 109.8 . . ?
C14 C15 H15A 109.6 . . ?
C14 C15 H15B 109.6 . . ?
H15A C15 H15B 108.1 . . ?
C16 C15 C14 110.3(6) . . ?
C16 C15 H15A 109.6 . . ?
C16 C15 H15B 109.6 . . ?
C15 C16 H16A 109.5 . . ?
C15 C16 H16B 109.5 . . ?
C15 C16 H16C 109.5 . . ?
H16A C16 H16B 109.5 . . ?
H16A C16 H16C 109.5 . . ?
H16B C16 H16C 109.5 . . ?
N3 C17 H17A 108.2 . . ?
N3 C17 H17B 108.2 . . ?
N3 C17 C18 116.5(5) . . ?
H17A C17 H17B 107.3 . . ?
C18 C17 H17A 108.2 . . ?
C18 C17 H17B 108.2 . . ?
C17 C18 H18A 110.0 . . ?
C17 C18 H18B 110.0 . . ?
C17 C18 C19 108.6(6) . . ?
H18A C18 H18B 108.4 . . ?
C19 C18 H18A 110.0 . . ?
C19 C18 H18B 110.0 . . ?
C18 C19 H19A 109.0 . . ?
C18 C19 H19B 109.0 . . ?
H19A C19 H19B 107.8 . . ?
C20 C19 C18 112.9(7) . . ?
C20 C19 H19A 109.0 . . ?
C20 C19 H19B 109.0 . . ?
C19 C20 H20A 109.5 . . ?
C19 C20 H20B 109.5 . . ?
C19 C20 H20C 109.5 . . ?
H20A C20 H20B 109.5 . . ?
H20A C20 H20C 109.5 . . ?
H20B C20 H20C 109.5 . . ?
N3 C21 H21A 108.4 . . ?
N3 C21 H21B 108.4 . . ?
H21A C21 H21B 107.5 . . ?
C22 C21 N3 115.4(5) . . ?
C22 C21 H21A 108.4 . . ?
C22 C21 H21B 108.4 . . ?
C21 C22 H22A 109.7 . . ?
C21 C22 H22B 109.7 . . ?
C21 C22 C23 110.0(6) . . ?
H22A C22 H22B 108.2 . . ?
C23 C22 H22A 109.7 . . ?
C23 C22 H22B 109.7 . . ?
C22 C23 H23A 109.6 . . ?
C22 C23 H23B 109.6 . . ?
H23A C23 H23B 108.1 . . ?
C24 C23 C22 110.2(7) . . ?
C24 C23 H23A 109.6 . . ?
C24 C23 H23B 109.6 . . ?
C23 C24 H24A 109.5 . . ?
C23 C24 H24B 109.5 . . ?
C23 C24 H24C 109.5 . . ?
H24A C24 H24B 109.5 . . ?
H24A C24 H24C 109.5 . . ?
H24B C24 H24C 109.5 . . ?
Cl3 C26 Cl4 109.1(8) . . ?
Cl3 C26 H26A 109.9 . . ?
Cl3 C26 H26B 109.9 . . ?
Cl4 C26 H26A 109.9 . . ?
Cl4 C26 H26B 109.9 . . ?
H26A C26 H26B 108.3 . . ?
Cl5 C27 Cl6 109.1(8) . . ?
Cl5 C27 H27A 109.9 . . ?
Cl5 C27 H27B 109.9 . . ?
Cl6 C27 H27A 109.9 . . ?
Cl6 C27 H27B 109.9 . . ?
H27A C27 H27B 108.3 . . ?
Cl3' C26' Cl4' 112.2(18) . . ?
Cl3' C26' H26C 109.2 . . ?
Cl3' C26' H26D 109.2 . . ?
Cl4' C26' H26C 109.2 . . ?
Cl4' C26' H26D 109.2 . . ?
H26C C26' H26D 107.9 . . ?

loop_
_geom_bond_atom_site_label_1
_geom_bond_atom_site_label_2
_geom_bond_distance
_geom_bond_site_symmetry_2
_geom_bond_publ_flag
U1 O19 2.232(4) . ?
U1 O20 2.234(4) . ?
U1 O21 2.360(4) . ?
U1 O22 2.285(4) . ?
U1 O31 2.341(5) . ?
U1 O32 2.307(4) . ?
U1 O33 2.205(4) . ?
U1 O34 2.254(4) . ?
Mo1 O11 2.026(4) . ?
Mo1 O12 2.008(4) . ?
Mo1 O13 1.997(4) . ?
Mo1 O14 2.029(4) . ?
Mo1 O35 2.113(4) . ?
Mo1 N1 1.769(6) . ?
Mo2 O2 1.672(5) . ?
Mo2 O11 2.154(4) . ?
Mo2 O15 1.924(4) . ?
Mo2 O18 1.901(5) . ?
Mo2 O19 1.820(4) . ?
Mo2 O35 2.335(4) . ?
Mo3 O3 1.684(5) . ?
Mo3 O12 2.168(4) . ?
Mo3 O15 1.908(5) . ?
Mo3 O16 1.903(5) . ?
Mo3 O20 1.813(4) . ?
Mo3 O35 2.312(4) . ?
Mo4 O4 1.686(5) . ?
Mo4 O13 2.206(4) . ?
Mo4 O16 1.911(5) . ?
Mo4 O17 1.926(4) . ?
Mo4 O21 1.780(4) . ?
Mo4 O35 2.324(4) . ?
Mo5 O5 1.685(5) . ?
Mo5 O14 2.166(4) . ?
Mo5 O17 1.896(4) . ?
Mo5 O18 1.936(4) . ?
Mo5 O22 1.799(4) . ?
Mo5 O35 2.308(4) . ?
Mo6 O23 1.997(5) . ?
Mo6 O24 2.015(4) . ?
Mo6 O25 2.035(5) . ?
Mo6 O26 2.015(4) . ?
Mo6 O36 2.109(4) . ?
Mo6 N2 1.767(6) . ?
Mo7 O7 1.686(5) . ?
Mo7 O23 2.195(4) . ?
Mo7 O27 1.907(4) . ?
Mo7 O30 1.936(4) . ?
Mo7 O31 1.784(4) . ?
Mo7 O36 2.312(4) . ?
Mo8 O8 1.684(4) . ?
Mo8 O24 2.182(4) . ?
Mo8 O27 1.914(5) . ?
Mo8 O28 1.923(5) . ?
Mo8 O32 1.799(4) . ?
Mo8 O36 2.322(4) . ?
Mo9 O9 1.675(5) . ?
Mo9 O25 2.150(4) . ?
Mo9 O28 1.904(4) . ?
Mo9 O29 1.900(4) . ?
Mo9 O33 1.821(4) . ?
Mo9 O36 2.325(4) . ?
Mo10 O10 1.678(4) . ?
Mo10 O26 2.158(4) . ?
Mo10 O29 1.926(5) . ?
Mo10 O30 1.901(5) . ?
Mo10 O34 1.805(4) . ?
Mo10 O36 2.332(4) . ?
O1 N1 1.212(7) . ?
O6 N2 1.206(7) . ?
O11 C1 1.436(8) . ?
O12 C2 1.440(8) . ?
O13 C3 1.444(7) . ?
O14 C4 1.432(7) . ?
O23 C5 1.426(8) . ?
O24 C6 1.435(8) . ?
O24 C6A 1.437(9) . ?
O25 C7 1.443(8) . ?
O25 C7A 1.433(10) . ?
O26 C8 1.439(7) . ?
C1 H1A 0.9800 . ?
C1 H1B 0.9800 . ?
C1 H1C 0.9800 . ?
C2 H2A 0.9800 . ?
C2 H2B 0.9800 . ?
C2 H2C 0.9800 . ?
C3 H3A 0.9800 . ?
C3 H3B 0.9800 . ?
C3 H3C 0.9800 . ?
C4 H4A 0.9800 . ?
C4 H4B 0.9800 . ?
C4 H4C 0.9800 . ?
C5 H5A 0.9800 . ?
C5 H5B 0.9800 . ?
C5 H5C 0.9800 . ?
C8 H8A 0.9800 . ?
C8 H8B 0.9800 . ?
C8 H8C 0.9800 . ?
C6 H6A 0.9800 . ?
C6 H6B 0.9800 . ?
C6 H6C 0.9800 . ?
C7 H7A 0.9800 . ?
C7 H7B 0.9800 . ?
C7 H7C 0.9800 . ?
C6A H6AA 0.9800 . ?
C6A H6AB 0.9800 . ?
C6A H6AC 0.9800 . ?
C7A H7AA 0.9800 . ?
C7A H7AB 0.9800 . ?
C7A H7AC 0.9800 . ?
Cl1 C25 1.774(10) . ?
Cl2 C25 1.752(8) . ?
C25 H25A 0.9900 . ?
C25 H25B 0.9900 . ?
N3 C9 1.518(7) . ?
N3 C13 1.516(7) . ?
N3 C17 1.519(8) . ?
N3 C21 1.537(8) . ?
C9 H9A 0.9900 . ?
C9 H9B 0.9900 . ?
C9 C10 1.511(9) . ?
C10 H10A 0.9900 . ?
C10 H10B 0.9900 . ?
C10 C11 1.531(8) . ?
C11 H11A 0.9900 . ?
C11 H11B 0.9900 . ?
C11 C12 1.523(10) . ?
C12 H12A 0.9800 . ?
C12 H12B 0.9800 . ?
C12 H12C 0.9800 . ?
C13 H13A 0.9900 . ?
C13 H13B 0.9900 . ?
C13 C14 1.517(8) . ?
C14 H14A 0.9900 . ?
C14 H14B 0.9900 . ?
C14 C15 1.530(8) . ?
C15 H15A 0.9900 . ?
C15 H15B 0.9900 . ?
C15 C16 1.525(9) . ?
C16 H16A 0.9800 . ?
C16 H16B 0.9800 . ?
C16 H16C 0.9800 . ?
C17 H17A 0.9900 . ?
C17 H17B 0.9900 . ?
C17 C18 1.521(9) . ?
C18 H18A 0.9900 . ?
C18 H18B 0.9900 . ?
C18 C19 1.526(10) . ?
C19 H19A 0.9900 . ?
C19 H19B 0.9900 . ?
C19 C20 1.495(10) . ?
C20 H20A 0.9800 . ?
C20 H20B 0.9800 . ?
C20 H20C 0.9800 . ?
C21 H21A 0.9900 . ?
C21 H21B 0.9900 . ?
C21 C22 1.513(9) . ?
C22 H22A 0.9900 . ?
C22 H22B 0.9900 . ?
C22 C23 1.534(10) . ?
C23 H23A 0.9900 . ?
C23 H23B 0.9900 . ?
C23 C24 1.525(11) . ?
C24 H24A 0.9800 . ?
C24 H24B 0.9800 . ?
C24 H24C 0.9800 . ?
Cl3 C26 1.776(15) . ?
Cl4 C26 1.780(16) . ?
Cl5 C27 1.773(16) . ?
Cl6 C27 1.774(16) . ?
C26 H26A 0.9900 . ?
C26 H26B 0.9900 . ?
C27 H27A 0.9900 . ?
C27 H27B 0.9900 . ?
Cl3' C26' 1.67(3) . ?
Cl4' C26' 1.78(3) . ?
C26' H26C 0.9900 . ?
C26' H26D 0.9900 . ?

loop_
_geom_torsion_atom_site_label_1
_geom_torsion_atom_site_label_2
_geom_torsion_atom_site_label_3
_geom_torsion_atom_site_label_4
_geom_torsion
_geom_torsion_site_symmetry_1
_geom_torsion_site_symmetry_2
_geom_torsion_site_symmetry_3
_geom_torsion_site_symmetry_4
_geom_torsion_publ_flag
O2 Mo2 O19 U1 179.2(3) . . . . ?
O3 Mo3 O20 U1 -177.1(3) . . . . ?
O4 Mo4 O21 U1 -177.7(3) . . . . ?
O5 Mo5 O17 Mo4 174.0(2) . . . . ?
O5 Mo5 O22 U1 177.9(3) . . . . ?
O7 Mo7 O31 U1 178.8(3) . . . . ?
O8 Mo8 O32 U1 -177.6(3) . . . . ?
O9 Mo9 O29 Mo10 176.6(2) . . . . ?
O9 Mo9 O33 U1 -177.3(3) . . . . ?
O10 Mo10 O34 U1 178.1(3) . . . . ?
O11 Mo2 O19 U1 1.8(8) . . . . ?
O12 Mo3 O20 U1 0.6(8) . . . . ?
O13 Mo4 O21 U1 7.1(8) . . . . ?
O14 Mo5 O17 Mo4 -93.8(2) . . . . ?
O14 Mo5 O22 U1 2.8(7) . . . . ?
O15 Mo2 O19 U1 75.1(3) . . . . ?
O15 Mo3 O20 U1 -72.9(3) . . . . ?
O16 Mo3 O20 U1 78.2(3) . . . . ?
O16 Mo4 O21 U1 -71.7(3) . . . . ?
O17 Mo4 O21 U1 78.0(3) . . . . ?
O17 Mo5 O22 U1 -77.5(3) . . . . ?
O18 Mo2 O19 U1 -76.4(3) . . . . ?
O18 Mo5 O17 Mo4 -38.3(5) . . . . ?
O18 Mo5 O22 U1 74.7(3) . . . . ?
O22 Mo5 O17 Mo4 65.6(2) . . . . ?
O23 Mo7 O31 U1 4.7(7) . . . . ?
O24 Mo8 O32 U1 1.5(8) . . . . ?
O25 Mo9 O29 Mo10 -91.4(2) . . . . ?
O25 Mo9 O33 U1 2.1(8) . . . . ?
O26 Mo10 O34 U1 1.1(8) . . . . ?
O27 Mo7 O31 U1 -74.8(3) . . . . ?
O27 Mo8 O32 U1 78.6(3) . . . . ?
O28 Mo8 O32 U1 -72.0(3) . . . . ?
O28 Mo9 O29 Mo10 -31.5(5) . . . . ?
O28 Mo9 O33 U1 77.5(3) . . . . ?
O29 Mo9 O33 U1 -74.1(3) . . . . ?
O29 Mo10 O34 U1 73.1(3) . . . . ?
O30 Mo7 O31 U1 76.2(3) . . . . ?
O30 Mo10 O34 U1 -77.7(3) . . . . ?
O33 Mo9 O29 Mo10 68.9(2) . . . . ?
O35 Mo2 O19 U1 -0.3(3) . . . . ?
O35 Mo3 O20 U1 3.3(3) . . . . ?
O35 Mo4 O21 U1 2.7(3) . . . . ?
O35 Mo5 O17 Mo4 -19.5(2) . . . . ?
O35 Mo5 O22 U1 -1.4(3) . . . . ?
O36 Mo7 O31 U1 1.0(3) . . . . ?
O36 Mo8 O32 U1 3.1(3) . . . . ?
O36 Mo9 O29 Mo10 -16.8(2) . . . . ?
O36 Mo9 O33 U1 2.1(3) . . . . ?
O36 Mo10 O34 U1 -2.4(3) . . . . ?
N3 C9 C10 C11 167.3(5) . . . . ?
N3 C13 C14 C15 175.8(5) . . . . ?
N3 C17 C18 C19 -170.1(6) . . . . ?
N3 C21 C22 C23 -178.0(5) . . . . ?
C9 N3 C13 C14 -171.8(5) . . . . ?
C9 N3 C17 C18 -45.8(7) . . . . ?
C9 N3 C21 C22 -56.4(7) . . . . ?
C9 C10 C11 C12 57.6(7) . . . . ?
C13 N3 C9 C10 62.1(7) . . . . ?
C13 N3 C17 C18 -166.4(5) . . . . ?
C13 N3 C21 C22 63.8(7) . . . . ?
C13 C14 C15 C16 -172.0(6) . . . . ?
C17 N3 C9 C10 -58.0(7) . . . . ?
C17 N3 C13 C14 -49.7(7) . . . . ?
C17 N3 C21 C22 -177.4(5) . . . . ?
C17 C18 C19 C20 -176.7(7) . . . . ?
C21 N3 C9 C10 -176.5(5) . . . . ?
C21 N3 C13 C14 68.6(7) . . . . ?
C21 N3 C17 C18 73.1(7) . . . . ?
C21 C22 C23 C24 179.5(6) . . . . ?
